data_1549030
loop_
_publ_author_name
'Zhang, Chen'
'Wen, Ran'
'Ma, Xiao-Li'
'Zeng, Ke-Wu'
'Xue, Yang'
'Zhang, Pu-Ming'
'Zhao, Ming-Bo'
'Jiang, Yong'
'Liu, Guo-Qing'
'Tu, Peng-Fei'

_publ_section_title
;
 Nitric Oxide Inhibitory Sesquiterpenoids and Its Dimers from Artemisia
 freyniana.
;
_journal_name_full 'Journal of natural products'
_journal_paper_doi 10.1021/acs.jnatprod.7b00947
_journal_year 2018
_chemical_formula_moiety 'C15 H20 O3'
_chemical_formula_sum 'C15 H20 O3'
_chemical_formula_weight 248.31
_space_group_crystal_system orthorhombic
_space_group_IT_number 18
_space_group_name_Hall 'P 2 2ab'
_space_group_name_H-M_alt 'P 21 21 2'
_symmetry_space_group_name_Hall 'P 2 2ab'
_symmetry_space_group_name_H-M 'P 21 21 2'
_atom_sites_solution_hydrogens geom
_atom_sites_solution_primary direct
_audit_creation_date 2017-03-01
_audit_creation_method
;
Olex2 1.2
(compiled 2016.02.19 svn.r3266 for OlexSys, GUI svn.r5155)
;
_cell_angle_alpha 90
_cell_angle_beta 90
_cell_angle_gamma 90
_cell_formula_units_Z 4
_cell_length_a 6.83018(8)
_cell_length_b 26.1293(3)
_cell_length_c 7.49108(9)
_cell_measurement_reflns_used 7979
_cell_measurement_temperature 293
_cell_measurement_theta_max 68.9820
_cell_measurement_theta_min 1.7180
_cell_volume 1336.92(3)
_computing_cell_refinement 'CrysAlisPro 1.171.39.6a (Rigaku OD, 2015)'
_computing_data_collection 'CrysAlisPro 1.171.39.6a (Rigaku OD, 2015)'
_computing_data_reduction 'CrysAlisPro 1.171.39.6a (Rigaku OD, 2015)'
_computing_molecular_graphics 'Olex2 (Dolomanov et al., 2009)'
_computing_publication_material 'Olex2 (Dolomanov et al., 2009)'
_computing_structure_refinement 'ShelXL (Sheldrick, 2015)'
_computing_structure_solution 'ShelXT (Sheldrick, 2015)'
_diffrn_ambient_temperature 293
_diffrn_detector 'CCD plate'
_diffrn_measured_fraction_theta_full 0.981
_diffrn_measured_fraction_theta_max 0.973
_diffrn_measurement_details
;
List of Runs (angles in degrees, time in seconds):

  # Type    Start    End  Width  t~exp~   \w     \q     \k     \f   Frames
--------------------------------------------------------------------------
  1  \w    -90.00  64.00   1.00    1.00    --    0.00  45.00 270.00  154
  2  \w   -135.00  45.00   1.00    1.00    --  -45.00  45.00  60.00  180
  3  \w   -135.00 -15.00   1.00    1.00    --  -45.00  60.00  60.00  120
  4  \w    -77.00  44.00   1.00    1.00    --  -45.00  60.00 180.00  121
  5  \w   -180.00 -18.00   1.00    1.00    --  -90.00  60.00 120.00  162
  6  \w   -180.00 -32.00   1.00    1.00    --  -90.00  60.00 180.00  148
  7  \w   -146.00 -11.00   1.00    1.00    --  -90.00  45.00  60.00  135
  8  \w   -150.00 -30.00   1.00    1.00    --  -90.00  60.00  60.00  120
;
_diffrn_measurement_device 'abstract diffractometer'
_diffrn_measurement_device_type 'dtrek-CrysAlisPro-abstract goniometer imported rigaku-d*trek images'
_diffrn_measurement_method '\w scans'
_diffrn_orient_matrix_type 'CrysAlisPro convention (1999,Acta A55,543-557)'
_diffrn_orient_matrix_UB_11 -0.0025094000
_diffrn_orient_matrix_UB_12 0.0578815000
_diffrn_orient_matrix_UB_13 0.0387236000
_diffrn_orient_matrix_UB_21 -0.0019561000
_diffrn_orient_matrix_UB_22 0.0111468000
_diffrn_orient_matrix_UB_23 -0.2019124000
_diffrn_orient_matrix_UB_31 -0.2256245000
_diffrn_orient_matrix_UB_32 -0.0007878000
_diffrn_orient_matrix_UB_33 0.0013744000
_diffrn_radiation_monochromator graphite
_diffrn_radiation_probe x-ray
_diffrn_radiation_type CuK\a
_diffrn_radiation_wavelength 1.54184
_diffrn_reflns_av_R_equivalents 0.0269
_diffrn_reflns_av_unetI/netI 0.0150
_diffrn_reflns_Laue_measured_fraction_full 0.981
_diffrn_reflns_Laue_measured_fraction_max 0.973
_diffrn_reflns_limit_h_max 6
_diffrn_reflns_limit_h_min -7
_diffrn_reflns_limit_k_max 29
_diffrn_reflns_limit_k_min -31
_diffrn_reflns_limit_l_max 5
_diffrn_reflns_limit_l_min -8
_diffrn_reflns_number 10436
_diffrn_reflns_point_group_measured_fraction_full 0.981
_diffrn_reflns_point_group_measured_fraction_max 0.970
_diffrn_reflns_theta_full 67.684
_diffrn_reflns_theta_max 68.624
_diffrn_reflns_theta_min 3.383
_diffrn_source 'fine-focus sealed X-ray tube'
_diffrn_source_type 'Enhance (Cu) X-ray Source'
_exptl_absorpt_coefficient_mu 0.680
_exptl_absorpt_correction_T_max 1.00000
_exptl_absorpt_correction_T_min 0.50864
_exptl_absorpt_correction_type multi-scan
_exptl_absorpt_process_details
;
CrysAlisPro 1.171.39.6a (Rigaku Oxford Diffraction, 2015)
Empirical absorption correction using spherical harmonics,
 implemented in SCALE3 ABSPACK scaling algorithm.
;
_exptl_crystal_colour 'light colourless'
_exptl_crystal_colour_modifier light
_exptl_crystal_colour_primary colourless
_exptl_crystal_density_diffrn 1.234
_exptl_crystal_description block
_exptl_crystal_F_000 536
_exptl_crystal_size_max 0.78
_exptl_crystal_size_mid 0.47
_exptl_crystal_size_min 0.29
_refine_diff_density_max 0.134
_refine_diff_density_min -0.150
_refine_diff_density_rms 0.036
_refine_ls_abs_structure_details
;
 Flack x determined using 834 quotients [(I+)-(I-)]/[(I+)+(I-)]
 (Parsons, Flack and Wagner, Acta Cryst. B69 (2013) 249-259).
;
_refine_ls_abs_structure_Flack 0.01(9)
_refine_ls_extinction_coef 0.025(3)
_refine_ls_extinction_expression Fc^*^=kFc[1+0.001xFc^2^\l^3^/sin(2\q)]^-1/4^
_refine_ls_extinction_method 'SHELXL-2014/7 (Sheldrick 2014'
_refine_ls_goodness_of_fit_ref 1.148
_refine_ls_hydrogen_treatment constr
_refine_ls_matrix_type full
_refine_ls_number_parameters 166
_refine_ls_number_reflns 2395
_refine_ls_number_restraints 0
_refine_ls_restrained_S_all 1.148
_refine_ls_R_factor_all 0.0523
_refine_ls_R_factor_gt 0.0456
_refine_ls_shift/su_max 0.000
_refine_ls_shift/su_mean 0.000
_refine_ls_structure_factor_coef Fsqd
_refine_ls_weighting_details 'w=1/[\s^2^(Fo^2^)+(0.0480P)^2^+0.4250P] where P=(Fo^2^+2Fc^2^)/3'
_refine_ls_weighting_scheme calc
_refine_ls_wR_factor_gt 0.1088
_refine_ls_wR_factor_ref 0.1169
_reflns_Friedel_coverage 0.676
_reflns_Friedel_fraction_full 0.980
_reflns_Friedel_fraction_max 0.966
_reflns_number_gt 2178
_reflns_number_total 2395
_reflns_threshold_expression 'I > 2\s(I)'
_cod_data_source_file np7b00947_si_001.cif
_cod_data_source_block e2-8
_cod_database_code 1549030
_shelx_space_group_comment
;
The symmetry employed for this shelxl refinement is uniquely defined
by the following loop, which should always be used as a source of
symmetry information in preference to the above space-group names.
They are only intended as comments.
;
_reflns_odcompleteness_completeness 97.31
_reflns_odcompleteness_iscentric 1
_reflns_odcompleteness_theta 68.50
_olex2_refinement_description
;
1. Fixed Uiso
 At 1.2 times of:
  All C(H) groups, All C(H,H) groups
 At 1.5 times of:
  All C(H,H,H) groups, All O(H) groups
2.a Ternary CH refined with riding coordinates:
 C4(H4), C7(H7)
2.b Secondary CH2 refined with riding coordinates:
 C1(H1A,H1B), C2(H2A,H2B), C3(H3A,H3B), C6(H6A,H6B)
2.c Aromatic/amide H refined with riding coordinates:
 C9(H9)
2.d Tetrahedral OH refined with riding coordinates:
 O3(H3)
2.e X=CH2 refined with riding coordinates:
 C13(H13A,H13B)
2.f Idealised Me refined as rotating group:
 C14(H14A,H14B,H14C), C15(H15A,H15B,H15C)
;
_shelx_shelxl_version_number 2014/7
_olex2_submission_special_instructions 'No special instructions were received'
_oxdiff_exptl_absorpt_empirical_details
;
Empirical correction (ABSPACK) includes:
- Absorption correction using spherical harmonics
- Frame scaling
- Detector area scaling
;
_oxdiff_exptl_absorpt_empirical_full_max 1.689
_oxdiff_exptl_absorpt_empirical_full_min 0.492

loop_
_space_group_symop_operation_xyz
'x, y, z'
'-x, -y, z'
'-x+1/2, y+1/2, -z'
'x+1/2, -y+1/2, -z'

loop_
_atom_site_label
_atom_site_type_symbol
_atom_site_fract_x
_atom_site_fract_y
_atom_site_fract_z
_atom_site_U_iso_or_equiv
_atom_site_adp_type
_atom_site_occupancy
_atom_site_site_symmetry_order
_atom_site_calc_flag
_atom_site_refinement_flags_posn
O1 O 0.5234(4) 0.71198(9) -0.0904(3) 0.0679(7) Uani 1 1 d .
O2 O 0.7765(4) 0.53009(8) -0.0064(3) 0.0662(7) Uani 1 1 d .
O3 O 1.0703(3) 0.56386(9) 0.0370(4) 0.0685(7) Uani 1 1 d .
H3 H 1.1033 0.5338 0.0445 0.103 Uiso 1 1 calc R
C1 C 0.3384(5) 0.70568(10) 0.4637(4) 0.0503(7) Uani 1 1 d .
H1A H 0.3033 0.7346 0.3890 0.060 Uiso 1 1 calc R
H1B H 0.4345 0.7173 0.5501 0.060 Uiso 1 1 calc R
C2 C 0.1566(5) 0.68666(12) 0.5620(5) 0.0567(8) Uani 1 1 d .
H2A H 0.1198 0.7117 0.6516 0.068 Uiso 1 1 calc R
H2B H 0.0493 0.6838 0.4777 0.068 Uiso 1 1 calc R
C3 C 0.1875(5) 0.63529(11) 0.6516(4) 0.0526(8) Uani 1 1 d .
H3A H 0.0646 0.6238 0.7026 0.063 Uiso 1 1 calc R
H3B H 0.2809 0.6392 0.7482 0.063 Uiso 1 1 calc R
C4 C 0.2623(4) 0.59523(10) 0.5212(4) 0.0474(7) Uani 1 1 d .
H4 H 0.1654 0.5930 0.4250 0.057 Uiso 1 1 calc R
C5 C 0.4573(4) 0.61231(9) 0.4337(4) 0.0419(6) Uani 1 1 d .
C6 C 0.5103(5) 0.57871(10) 0.2707(4) 0.0479(7) Uani 1 1 d .
H6A H 0.3980 0.5586 0.2337 0.058 Uiso 1 1 calc R
H6B H 0.6164 0.5555 0.3004 0.058 Uiso 1 1 calc R
C7 C 0.5737(4) 0.61558(10) 0.1191(4) 0.0418(6) Uani 1 1 d .
H7 H 0.5096 0.6051 0.0078 0.050 Uiso 1 1 calc R
C8 C 0.4878(4) 0.66626(10) 0.1799(3) 0.0420(6) Uani 1 1 d .
C9 C 0.4682(5) 0.71028(11) 0.0637(4) 0.0499(7) Uani 1 1 d .
H9 H 0.4089 0.7394 0.1105 0.060 Uiso 1 1 calc R
C10 C 0.4269(4) 0.66451(10) 0.3502(4) 0.0420(6) Uani 1 1 d .
C11 C 0.7932(4) 0.61627(10) 0.0906(4) 0.0441(6) Uani 1 1 d .
C12 C 0.8832(4) 0.56684(11) 0.0363(4) 0.0473(7) Uani 1 1 d .
C13 C 0.9084(5) 0.65664(13) 0.1107(5) 0.0577(8) Uani 1 1 d .
H13A H 1.0424 0.6537 0.0909 0.069 Uiso 1 1 calc R
H13B H 0.8554 0.6879 0.1446 0.069 Uiso 1 1 calc R
C14 C 0.2728(6) 0.54241(12) 0.6071(5) 0.0683(10) Uani 1 1 d .
H14A H 0.3188 0.5180 0.5210 0.102 Uiso 1 1 calc GR
H14B H 0.1449 0.5326 0.6477 0.102 Uiso 1 1 calc GR
H14C H 0.3613 0.5434 0.7066 0.102 Uiso 1 1 calc GR
C15 C 0.6275(5) 0.61444(13) 0.5669(5) 0.0547(8) Uani 1 1 d .
H15A H 0.7445 0.6250 0.5061 0.082 Uiso 1 1 calc GR
H15B H 0.6473 0.5812 0.6180 0.082 Uiso 1 1 calc GR
H15C H 0.5974 0.6385 0.6598 0.082 Uiso 1 1 calc GR

loop_
_atom_site_aniso_label
_atom_site_aniso_U_11
_atom_site_aniso_U_22
_atom_site_aniso_U_33
_atom_site_aniso_U_23
_atom_site_aniso_U_13
_atom_site_aniso_U_12
O1 0.1008(19) 0.0586(13) 0.0444(12) 0.0073(9) -0.0024(13) 0.0047(13)
O2 0.0644(14) 0.0560(12) 0.0783(16) -0.0204(11) -0.0111(13) 0.0084(11)
O3 0.0527(13) 0.0617(13) 0.0912(19) 0.0051(13) 0.0106(13) 0.0117(10)
C1 0.0577(17) 0.0406(14) 0.0526(16) -0.0048(13) 0.0050(14) 0.0029(12)
C2 0.0580(18) 0.0528(17) 0.0593(18) -0.0023(15) 0.0085(16) 0.0101(13)
C3 0.0509(18) 0.0583(18) 0.0487(16) 0.0027(14) 0.0062(14) 0.0012(14)
C4 0.0475(15) 0.0477(14) 0.0471(15) 0.0016(12) 0.0047(13) -0.0044(12)
C5 0.0443(15) 0.0365(13) 0.0450(14) 0.0016(11) 0.0000(12) 0.0005(11)
C6 0.0562(17) 0.0386(14) 0.0490(15) -0.0022(11) 0.0096(14) 0.0010(12)
C7 0.0463(15) 0.0387(13) 0.0404(14) -0.0020(11) -0.0031(11) 0.0016(11)
C8 0.0445(14) 0.0389(13) 0.0428(14) -0.0008(10) -0.0017(12) -0.0010(12)
C9 0.0611(18) 0.0402(14) 0.0483(16) 0.0022(12) -0.0071(14) 0.0024(13)
C10 0.0419(14) 0.0356(13) 0.0485(14) -0.0002(11) -0.0011(12) -0.0015(11)
C11 0.0484(15) 0.0447(14) 0.0392(14) 0.0004(11) 0.0001(12) 0.0044(12)
C12 0.0495(16) 0.0516(16) 0.0407(15) 0.0006(13) 0.0030(12) 0.0056(12)
C13 0.0505(18) 0.0534(17) 0.069(2) -0.0018(15) 0.0036(15) 0.0003(13)
C14 0.081(2) 0.0517(18) 0.072(2) 0.0099(15) 0.023(2) -0.0074(17)
C15 0.0510(17) 0.0587(17) 0.0545(18) 0.0034(15) -0.0064(14) 0.0013(13)

loop_
_atom_type_symbol
_atom_type_description
_atom_type_scat_dispersion_real
_atom_type_scat_dispersion_imag
_atom_type_scat_source
C C 0.0181 0.0091 'International Tables Vol C Tables 4.2.6.8 and 6.1.1.4'
H H 0.0000 0.0000 'International Tables Vol C Tables 4.2.6.8 and 6.1.1.4'
O O 0.0492 0.0322 'International Tables Vol C Tables 4.2.6.8 and 6.1.1.4'

loop_
_geom_angle_atom_site_label_1
_geom_angle_atom_site_label_2
_geom_angle_atom_site_label_3
_geom_angle
C12 O3 H3 109.5
H1A C1 H1B 108.0
C2 C1 H1A 109.3
C2 C1 H1B 109.3
C10 C1 H1A 109.3
C10 C1 H1B 109.3
C10 C1 C2 111.6(2)
C1 C2 H2A 109.0
C1 C2 H2B 109.0
H2A C2 H2B 107.8
C3 C2 C1 112.9(3)
C3 C2 H2A 109.0
C3 C2 H2B 109.0
C2 C3 H3A 109.3
C2 C3 H3B 109.3
C2 C3 C4 111.8(2)
H3A C3 H3B 107.9
C4 C3 H3A 109.3
C4 C3 H3B 109.3
C3 C4 H4 106.7
C3 C4 C5 111.2(2)
C3 C4 C14 111.6(3)
C5 C4 H4 106.7
C14 C4 H4 106.7
C14 C4 C5 113.5(3)
C6 C5 C4 111.8(2)
C10 C5 C4 108.4(2)
C10 C5 C6 102.5(2)
C10 C5 C15 109.9(2)
C15 C5 C4 112.8(2)
C15 C5 C6 110.9(2)
C5 C6 H6A 110.3
C5 C6 H6B 110.3
C5 C6 C7 106.9(2)
H6A C6 H6B 108.6
C7 C6 H6A 110.3
C7 C6 H6B 110.3
C6 C7 H7 109.0
C8 C7 C6 102.4(2)
C8 C7 H7 109.0
C11 C7 C6 112.8(2)
C11 C7 H7 109.0
C11 C7 C8 114.5(2)
C9 C8 C7 123.2(2)
C10 C8 C7 112.0(2)
C10 C8 C9 124.7(3)
O1 C9 C8 124.8(3)
O1 C9 H9 117.6
C8 C9 H9 117.6
C1 C10 C5 117.8(2)
C8 C10 C1 129.8(3)
C8 C10 C5 112.4(2)
C12 C11 C7 115.9(2)
C13 C11 C7 125.6(3)
C13 C11 C12 118.5(3)
O2 C12 O3 122.5(3)
O2 C12 C11 119.8(3)
O3 C12 C11 117.7(3)
C11 C13 H13A 120.0
C11 C13 H13B 120.0
H13A C13 H13B 120.0
C4 C14 H14A 109.5
C4 C14 H14B 109.5
C4 C14 H14C 109.5
H14A C14 H14B 109.5
H14A C14 H14C 109.5
H14B C14 H14C 109.5
C5 C15 H15A 109.5
C5 C15 H15B 109.5
C5 C15 H15C 109.5
H15A C15 H15B 109.5
H15A C15 H15C 109.5
H15B C15 H15C 109.5

loop_
_geom_bond_atom_site_label_1
_geom_bond_atom_site_label_2
_geom_bond_distance
O1 C9 1.215(4)
O2 C12 1.247(4)
O3 H3 0.8200
O3 C12 1.280(4)
C1 H1A 0.9700
C1 H1B 0.9700
C1 C2 1.527(4)
C1 C10 1.499(4)
C2 H2A 0.9700
C2 H2B 0.9700
C2 C3 1.515(4)
C3 H3A 0.9700
C3 H3B 0.9700
C3 C4 1.520(4)
C4 H4 0.9800
C4 C5 1.550(4)
C4 C14 1.524(4)
C5 C6 1.547(4)
C5 C10 1.515(3)
C5 C15 1.533(4)
C6 H6A 0.9700
C6 H6B 0.9700
C6 C7 1.551(4)
C7 H7 0.9800
C7 C8 1.518(4)
C7 C11 1.515(4)
C8 C9 1.449(4)
C8 C10 1.342(4)
C9 H9 0.9300
C11 C12 1.487(4)
C11 C13 1.325(4)
C13 H13A 0.9300
C13 H13B 0.9300
C14 H14A 0.9600
C14 H14B 0.9600
C14 H14C 0.9600
C15 H15A 0.9600
C15 H15B 0.9600
C15 H15C 0.9600

loop_
_geom_hbond_atom_site_label_D
_geom_hbond_atom_site_label_H
_geom_hbond_atom_site_label_A
_geom_hbond_distance_DH
_geom_hbond_distance_HA
_geom_hbond_distance_DA
_geom_hbond_angle_DHA
_geom_hbond_site_symmetry_A
O3 H3 O2 0.82 1.90 2.688(3) 161.5 2_765

loop_
_geom_torsion_atom_site_label_1
_geom_torsion_atom_site_label_2
_geom_torsion_atom_site_label_3
_geom_torsion_atom_site_label_4
_geom_torsion
C1 C2 C3 C4 -53.9(4)
C2 C1 C10 C5 -47.8(4)
C2 C1 C10 C8 132.8(3)
C2 C3 C4 C5 58.1(3)
C2 C3 C4 C14 -174.1(3)
C3 C4 C5 C6 -166.7(2)
C3 C4 C5 C10 -54.4(3)
C3 C4 C5 C15 67.5(3)
C4 C5 C6 C7 134.3(2)
C4 C5 C10 C1 51.0(3)
C4 C5 C10 C8 -129.4(3)
C5 C6 C7 C8 -18.8(3)
C5 C6 C7 C11 104.7(3)
C6 C5 C10 C1 169.4(3)
C6 C5 C10 C8 -11.1(3)
C6 C7 C8 C9 -165.2(3)
C6 C7 C8 C10 12.6(3)
C6 C7 C11 C12 61.7(3)
C6 C7 C11 C13 -118.0(3)
C7 C8 C9 O1 -2.6(5)
C7 C8 C10 C1 178.5(3)
C7 C8 C10 C5 -1.0(3)
C7 C11 C12 O2 9.7(4)
C7 C11 C12 O3 -169.7(3)
C8 C7 C11 C12 178.2(2)
C8 C7 C11 C13 -1.5(4)
C9 C8 C10 C1 -3.8(5)
C9 C8 C10 C5 176.7(3)
C10 C1 C2 C3 47.1(4)
C10 C5 C6 C7 18.3(3)
C10 C8 C9 O1 179.9(3)
C11 C7 C8 C9 72.5(4)
C11 C7 C8 C10 -109.8(3)
C13 C11 C12 O2 -170.6(3)
C13 C11 C12 O3 10.0(5)
C14 C4 C5 C6 66.5(3)
C14 C4 C5 C10 178.8(3)
C14 C4 C5 C15 -59.3(3)
C15 C5 C6 C7 -98.9(3)
C15 C5 C10 C1 -72.7(3)
C15 C5 C10 C8 106.9(3)
